data_1555683
loop_
_publ_author_name
'Dyadyuk, Alina'
'Sudheendran, Kavitha'
'Vainer, Yulia'
'Vershinin, Vlada'
'Shames, Alexander I.'
'Pappo, Doron'

_publ_section_title
;
 Direct Synthesis of Polyaryls by Consecutive Oxidative Cross-Coupling of
 Phenols with Arenes.
;
_journal_issue 17
_journal_name_full 'Organic letters'
_journal_page_first 4324
_journal_page_last 4327
_journal_paper_doi 10.1021/acs.orglett.6b02064
_journal_volume 18
_journal_year 2016
_chemical_formula_moiety 'C35 H40 O10'
_chemical_formula_sum 'C35 H40 O10'
_chemical_formula_weight 620.67
_space_group_crystal_system monoclinic
_space_group_IT_number 15
_space_group_name_Hall '-C 2yc'
_space_group_name_H-M_alt 'C 1 2/c 1'
_atom_sites_solution_hydrogens geom
_audit_creation_method SHELXL-2013
_cell_angle_alpha 90
_cell_angle_beta 93.008(5)
_cell_angle_gamma 90
_cell_formula_units_Z 8
_cell_length_a 27.853(2)
_cell_length_b 15.8192(9)
_cell_length_c 16.3354(9)
_cell_measurement_reflns_used 9890
_cell_measurement_temperature 100(2)
_cell_measurement_theta_max 26.25
_cell_measurement_theta_min 2.51
_cell_volume 7187.7(8)
_computing_cell_refinement 'Bruker Apex2'
_computing_data_collection 'Bruker Apex2'
_computing_data_reduction 'Bruker Apex2'
_computing_structure_refinement 'SHELXL-2013 (Sheldrick, 2013)'
_computing_structure_solution 'SHELXT-2013 (Sheldrick, 2013)'
_diffrn_ambient_temperature 100(2)
_diffrn_measured_fraction_theta_full 0.996
_diffrn_measured_fraction_theta_max 0.993
_diffrn_measurement_device_type 'Bruker KappaApexII CCD'
_diffrn_measurement_method 'phi and omega scans'
_diffrn_radiation_type MoK\a
_diffrn_radiation_wavelength 0.71073
_diffrn_reflns_av_R_equivalents 0.0594
_diffrn_reflns_av_unetI/netI 0.0421
_diffrn_reflns_Laue_measured_fraction_full 0.996
_diffrn_reflns_Laue_measured_fraction_max 0.993
_diffrn_reflns_limit_h_max 34
_diffrn_reflns_limit_h_min -34
_diffrn_reflns_limit_k_max 19
_diffrn_reflns_limit_k_min -19
_diffrn_reflns_limit_l_max 20
_diffrn_reflns_limit_l_min -20
_diffrn_reflns_number 60854
_diffrn_reflns_point_group_measured_fraction_full 0.996
_diffrn_reflns_point_group_measured_fraction_max 0.993
_diffrn_reflns_theta_full 25.242
_diffrn_reflns_theta_max 26.422
_diffrn_reflns_theta_min 1.962
_diffrn_source sealed-tube
_exptl_absorpt_coefficient_mu 0.084
_exptl_absorpt_correction_T_max 0.995
_exptl_absorpt_correction_T_min 0.982
_exptl_absorpt_correction_type multi-scan
_exptl_absorpt_process_details SADABS
_exptl_crystal_colour colourless
_exptl_crystal_density_diffrn 1.147
_exptl_crystal_description prism
_exptl_crystal_F_000 2640
_exptl_crystal_size_max 0.220
_exptl_crystal_size_mid 0.180
_exptl_crystal_size_min 0.060
_platon_squeeze_details
;
;
_refine_diff_density_max 0.224
_refine_diff_density_min -0.251
_refine_diff_density_rms 0.060
_refine_ls_extinction_method none
_refine_ls_goodness_of_fit_ref 1.087
_refine_ls_hydrogen_treatment constr
_refine_ls_matrix_type full
_refine_ls_number_parameters 417
_refine_ls_number_reflns 7344
_refine_ls_number_restraints 0
_refine_ls_restrained_S_all 1.087
_refine_ls_R_factor_all 0.0818
_refine_ls_R_factor_gt 0.0588
_refine_ls_shift/su_max 0.000
_refine_ls_shift/su_mean 0.000
_refine_ls_structure_factor_coef Fsqd
_refine_ls_weighting_details 'w=1/[\s^2^(Fo^2^)+(0.0584P)^2^+12.7134P] where P=(Fo^2^+2Fc^2^)/3'
_refine_ls_weighting_scheme calc
_refine_ls_wR_factor_gt 0.1434
_refine_ls_wR_factor_ref 0.1525
_reflns_Friedel_coverage 0.000
_reflns_number_gt 5520
_reflns_number_total 7344
_reflns_threshold_expression 'I > 2\s(I)'
_cod_data_source_file ol6b02064_si_001.cif
_cod_data_source_block dp4s
_cod_original_sg_symbol_H-M 'C 2/c'
_cod_database_code 1555683
_shelx_space_group_comment
;
The symmetry employed for this shelxl refinement is uniquely defined
by the following loop, which should always be used as a source of
symmetry information in preference to the above space-group names.
They are only intended as comments.
;
_shelx_estimated_absorpt_t_min 0.982
_shelx_estimated_absorpt_t_max 0.995
_shelxl_version_number 2013-4

loop_
_space_group_symop_operation_xyz
'x, y, z'
'-x, y, -z+1/2'
'x+1/2, y+1/2, z'
'-x+1/2, y+1/2, -z+1/2'
'-x, -y, -z'
'x, -y, z-1/2'
'-x+1/2, -y+1/2, -z'
'x+1/2, -y+1/2, z-1/2'

loop_
_atom_site_label
_atom_site_type_symbol
_atom_site_fract_x
_atom_site_fract_y
_atom_site_fract_z
_atom_site_U_iso_or_equiv
_atom_site_adp_type
_atom_site_occupancy
_atom_site_site_symmetry_order
_atom_site_calc_flag
_atom_site_refinement_flags_posn
_atom_site_refinement_flags_adp
O1 O 0.22534(6) 0.68611(10) 0.22990(10) 0.0265(4) Uani 1 1 d . .
O2 O 0.29759(6) 0.63103(10) 0.57399(10) 0.0288(4) Uani 1 1 d . .
O3 O 0.14489(6) 0.64393(10) 0.41595(9) 0.0264(4) Uani 1 1 d . .
O4 O 0.27832(6) 0.52034(10) 0.30342(9) 0.0263(4) Uani 1 1 d . .
O5 O 0.11924(6) 0.92022(10) -0.01370(11) 0.0303(4) Uani 1 1 d . .
O6 O 0.21122(6) 0.66117(10) -0.03020(9) 0.0264(4) Uani 1 1 d . .
O7 O 0.11781(6) 0.71054(10) 0.19411(10) 0.0290(4) Uani 1 1 d . .
O8 O 0.14743(5) 0.32733(9) 0.20350(10) 0.0239(4) Uani 1 1 d . .
O9 O -0.01282(6) 0.23907(11) 0.14065(11) 0.0370(4) Uani 1 1 d . .
O10 O 0.03011(6) 0.53615(10) 0.15547(11) 0.0304(4) Uani 1 1 d . .
C1 C 0.19777(8) 0.62666(13) 0.21685(13) 0.0197(5) Uani 1 1 d . .
C2 C 0.18543(8) 0.56792(13) 0.28245(13) 0.0199(5) Uani 1 1 d . .
C3 C 0.15167(8) 0.50854(13) 0.26645(13) 0.0200(5) Uani 1 1 d . .
H3 H 0.1439 0.4718 0.3098 0.024 Uiso 1 1 calc R U
C4 C 0.12626(8) 0.49687(13) 0.18707(13) 0.0199(5) Uani 1 1 d . .
C5 C 0.13810(8) 0.54387(13) 0.12231(13) 0.0206(5) Uani 1 1 d . .
C6 C 0.17967(8) 0.60606(13) 0.12889(13) 0.0190(5) Uani 1 1 d . .
C7 C 0.21206(8) 0.58035(13) 0.36311(13) 0.0203(5) Uani 1 1 d . .
C8 C 0.26081(8) 0.55912(14) 0.37094(13) 0.0216(5) Uani 1 1 d . .
C9 C 0.28882(9) 0.57634(14) 0.44189(14) 0.0234(5) Uani 1 1 d . .
H9 H 0.3218 0.5605 0.4466 0.028 Uiso 1 1 calc R U
C10 C 0.26733(9) 0.61746(14) 0.50594(13) 0.0231(5) Uani 1 1 d . .
C11 C 0.27785(10) 0.67447(16) 0.64198(14) 0.0309(6) Uani 1 1 d . .
H11A H 0.2524 0.6399 0.6642 0.046 Uiso 1 1 calc R U
H11B H 0.2644 0.7288 0.6233 0.046 Uiso 1 1 calc R U
H11C H 0.3033 0.6842 0.6847 0.046 Uiso 1 1 calc R U
C12 C 0.21950(9) 0.64064(14) 0.50093(13) 0.0235(5) Uani 1 1 d . .
H12 H 0.2055 0.6686 0.5453 0.028 Uiso 1 1 calc R U
C13 C 0.19207(8) 0.62175(14) 0.42832(13) 0.0217(5) Uani 1 1 d . .
C14 C 0.12408(9) 0.69435(17) 0.47734(16) 0.0341(6) Uani 1 1 d . .
H14A H 0.1418 0.7477 0.4835 0.051 Uiso 1 1 calc R U
H14B H 0.1258 0.6638 0.5296 0.051 Uiso 1 1 calc R U
H14C H 0.0904 0.7061 0.4610 0.051 Uiso 1 1 calc R U
C15 C 0.32773(9) 0.49832(16) 0.30605(16) 0.0307(6) Uani 1 1 d . .
H15A H 0.3348 0.4593 0.3517 0.046 Uiso 1 1 calc R U
H15B H 0.3473 0.5495 0.3138 0.046 Uiso 1 1 calc R U
H15C H 0.3353 0.4709 0.2544 0.046 Uiso 1 1 calc R U
C16 C 0.16622(8) 0.68878(13) 0.08440(13) 0.0200(5) Uani 1 1 d . .
C17 C 0.13352(8) 0.74189(14) 0.12241(14) 0.0230(5) Uani 1 1 d . .
C18 C 0.11839(8) 0.81801(14) 0.08932(15) 0.0255(5) Uani 1 1 d . .
H18 H 0.0962 0.8524 0.1163 0.031 Uiso 1 1 calc R U
C19 C 0.13641(8) 0.84345(14) 0.01542(14) 0.0230(5) Uani 1 1 d . .
C20 C 0.13676(9) 0.95055(16) -0.08897(16) 0.0330(6) Uani 1 1 d . .
H20A H 0.1302 0.9086 -0.1322 0.050 Uiso 1 1 calc R U
H20B H 0.1715 0.9601 -0.0821 0.050 Uiso 1 1 calc R U
H20C H 0.1206 1.0038 -0.1041 0.050 Uiso 1 1 calc R U
C21 C 0.08549(11) 0.75980(18) 0.23919(17) 0.0418(7) Uani 1 1 d . .
H21A H 0.0551 0.7667 0.2068 0.063 Uiso 1 1 calc R U
H21B H 0.0997 0.8155 0.2509 0.063 Uiso 1 1 calc R U
H21C H 0.0794 0.7311 0.2908 0.063 Uiso 1 1 calc R U
C22 C 0.18168(8) 0.71544(14) 0.00880(13) 0.0207(5) Uani 1 1 d . .
C23 C 0.16780(8) 0.79314(14) -0.02550(14) 0.0222(5) Uani 1 1 d . .
H23 H 0.1797 0.8110 -0.0761 0.027 Uiso 1 1 calc R U
C24 C 0.22168(9) 0.67717(15) -0.11309(14) 0.0269(5) Uani 1 1 d . .
H24A H 0.2394 0.7305 -0.1163 0.040 Uiso 1 1 calc R U
H24B H 0.1916 0.6811 -0.1467 0.040 Uiso 1 1 calc R U
H24C H 0.2413 0.6310 -0.1333 0.040 Uiso 1 1 calc R U
C25 C 0.22419(8) 0.55768(14) 0.09868(14) 0.0221(5) Uani 1 1 d . .
H25A H 0.2164 0.5341 0.0441 0.033 Uiso 1 1 calc R U
H25B H 0.2328 0.5117 0.1369 0.033 Uiso 1 1 calc R U
H25C H 0.2514 0.5968 0.0960 0.033 Uiso 1 1 calc R U
C26 C -0.06086(10) 0.25762(19) 0.11132(18) 0.0412(7) Uani 1 1 d . .
H26A H -0.0602 0.2886 0.0594 0.062 Uiso 1 1 calc R U
H26B H -0.0766 0.2923 0.1518 0.062 Uiso 1 1 calc R U
H26C H -0.0787 0.2047 0.1026 0.062 Uiso 1 1 calc R U
C27 C 0.01829(9) 0.30553(15) 0.15233(14) 0.0269(5) Uani 1 1 d . .
C28 C 0.06513(9) 0.28215(15) 0.17336(13) 0.0248(5) Uani 1 1 d . .
H28 H 0.0736 0.2242 0.1789 0.030 Uiso 1 1 calc R U
C29 C 0.09966(8) 0.34484(14) 0.18630(13) 0.0217(5) Uani 1 1 d . .
C30 C 0.08801(8) 0.43067(14) 0.17893(13) 0.0202(5) Uani 1 1 d . .
C31 C 0.00477(9) 0.38957(16) 0.14460(15) 0.0278(5) Uani 1 1 d . .
H31 H -0.0275 0.4047 0.1296 0.033 Uiso 1 1 calc R U
C32 C 0.04000(8) 0.45132(14) 0.15956(14) 0.0238(5) Uani 1 1 d . .
C33 C -0.01769(9) 0.56171(18) 0.13189(19) 0.0408(7) Uani 1 1 d . .
H33A H -0.0396 0.5430 0.1733 0.061 Uiso 1 1 calc R U
H33B H -0.0274 0.5363 0.0789 0.061 Uiso 1 1 calc R U
H33C H -0.0190 0.6234 0.1272 0.061 Uiso 1 1 calc R U
C34 C 0.16118(9) 0.24006(14) 0.20508(15) 0.0292(5) Uani 1 1 d . .
H34A H 0.1536 0.2147 0.1512 0.044 Uiso 1 1 calc R U
H34B H 0.1435 0.2102 0.2466 0.044 Uiso 1 1 calc R U
H34C H 0.1958 0.2355 0.2185 0.044 Uiso 1 1 calc R U
C35 C 0.11385(9) 0.53601(15) 0.03796(14) 0.0259(5) Uani 1 1 d . .
H35A H 0.0912 0.5828 0.0287 0.039 Uiso 1 1 calc R U
H35B H 0.0964 0.4822 0.0337 0.039 Uiso 1 1 calc R U
H35C H 0.1381 0.5379 -0.0033 0.039 Uiso 1 1 calc R U

loop_
_atom_site_aniso_label
_atom_site_aniso_U_11
_atom_site_aniso_U_22
_atom_site_aniso_U_33
_atom_site_aniso_U_23
_atom_site_aniso_U_13
_atom_site_aniso_U_12
O1 0.0336(9) 0.0214(8) 0.0247(8) -0.0006(7) 0.0034(7) -0.0092(7)
O2 0.0366(10) 0.0278(9) 0.0214(8) -0.0050(7) -0.0050(7) 0.0023(7)
O3 0.0284(9) 0.0307(9) 0.0205(8) -0.0052(7) 0.0044(7) 0.0006(7)
O4 0.0275(9) 0.0306(9) 0.0208(8) -0.0039(7) 0.0022(7) 0.0031(7)
O5 0.0321(10) 0.0206(8) 0.0384(10) 0.0054(7) 0.0043(8) 0.0026(7)
O6 0.0344(9) 0.0256(9) 0.0203(8) 0.0035(7) 0.0110(7) 0.0060(7)
O7 0.0391(10) 0.0227(8) 0.0268(9) -0.0005(7) 0.0181(7) 0.0026(7)
O8 0.0227(8) 0.0192(8) 0.0296(9) 0.0017(7) -0.0009(7) 0.0006(6)
O9 0.0350(10) 0.0344(10) 0.0411(11) 0.0014(8) -0.0029(8) -0.0167(8)
O10 0.0246(9) 0.0248(9) 0.0413(10) -0.0024(8) -0.0026(7) 0.0046(7)
C1 0.0211(11) 0.0173(11) 0.0209(11) -0.0022(9) 0.0040(9) 0.0006(9)
C2 0.0239(12) 0.0170(11) 0.0190(11) -0.0005(9) 0.0028(9) 0.0010(9)
C3 0.0254(12) 0.0173(11) 0.0177(11) 0.0013(9) 0.0044(9) 0.0010(9)
C4 0.0201(11) 0.0181(11) 0.0215(11) -0.0028(9) 0.0009(9) -0.0012(9)
C5 0.0238(12) 0.0157(10) 0.0222(11) -0.0007(9) 0.0016(9) -0.0005(9)
C6 0.0233(12) 0.0164(11) 0.0174(11) 0.0004(8) 0.0031(9) -0.0021(9)
C7 0.0269(12) 0.0158(10) 0.0182(11) 0.0022(9) 0.0010(9) -0.0047(9)
C8 0.0299(13) 0.0173(11) 0.0178(11) -0.0004(9) 0.0032(9) -0.0036(9)
C9 0.0265(12) 0.0211(11) 0.0223(12) 0.0024(9) -0.0010(9) -0.0013(9)
C10 0.0341(13) 0.0164(11) 0.0182(11) 0.0024(9) -0.0029(9) -0.0049(9)
C11 0.0450(15) 0.0263(13) 0.0209(12) -0.0041(10) -0.0028(11) 0.0010(11)
C12 0.0362(14) 0.0168(11) 0.0175(11) -0.0015(9) 0.0011(9) -0.0008(10)
C13 0.0282(13) 0.0165(11) 0.0205(11) 0.0034(9) 0.0034(9) -0.0030(9)
C14 0.0344(14) 0.0387(15) 0.0299(14) -0.0135(11) 0.0079(11) -0.0014(12)
C15 0.0311(14) 0.0292(13) 0.0323(13) -0.0011(11) 0.0060(11) 0.0059(11)
C16 0.0215(11) 0.0161(11) 0.0226(11) -0.0007(9) 0.0023(9) -0.0029(9)
C17 0.0247(12) 0.0215(11) 0.0233(12) -0.0024(9) 0.0056(9) -0.0062(9)
C18 0.0269(13) 0.0195(11) 0.0307(13) -0.0053(10) 0.0065(10) -0.0019(9)
C19 0.0217(12) 0.0170(11) 0.0300(13) -0.0002(9) -0.0020(9) -0.0030(9)
C20 0.0347(14) 0.0224(12) 0.0422(15) 0.0085(11) 0.0053(11) -0.0011(11)
C21 0.0516(18) 0.0389(15) 0.0373(15) 0.0010(12) 0.0259(13) 0.0101(13)
C22 0.0202(11) 0.0203(11) 0.0215(11) -0.0015(9) 0.0012(9) -0.0013(9)
C23 0.0253(12) 0.0200(11) 0.0210(11) 0.0026(9) 0.0006(9) -0.0056(9)
C24 0.0356(14) 0.0260(12) 0.0198(11) 0.0009(10) 0.0086(10) -0.0021(10)
C25 0.0258(12) 0.0188(11) 0.0219(11) 0.0021(9) 0.0047(9) 0.0012(9)
C26 0.0325(15) 0.0504(17) 0.0398(16) 0.0051(13) -0.0076(12) -0.0205(13)
C27 0.0292(13) 0.0286(13) 0.0230(12) -0.0008(10) 0.0027(10) -0.0138(10)
C28 0.0330(13) 0.0203(11) 0.0213(12) 0.0019(9) 0.0020(10) -0.0045(10)
C29 0.0249(12) 0.0237(11) 0.0165(11) -0.0004(9) 0.0022(9) -0.0032(9)
C30 0.0232(12) 0.0203(11) 0.0173(11) -0.0006(9) 0.0034(9) -0.0032(9)
C31 0.0215(12) 0.0341(14) 0.0277(13) -0.0005(11) 0.0005(10) -0.0036(10)
C32 0.0267(12) 0.0222(12) 0.0226(12) -0.0007(9) 0.0038(9) -0.0031(9)
C33 0.0303(15) 0.0368(15) 0.0545(18) 0.0004(13) -0.0042(13) 0.0084(12)
C34 0.0357(14) 0.0201(12) 0.0319(13) 0.0005(10) 0.0027(11) 0.0037(10)
C35 0.0331(13) 0.0240(12) 0.0203(12) 0.0011(9) -0.0006(10) -0.0049(10)

loop_
_atom_type_symbol
_atom_type_description
_atom_type_scat_dispersion_real
_atom_type_scat_dispersion_imag
_atom_type_scat_source
C C 0.0033 0.0016 'International Tables Vol C Tables 4.2.6.8 and 6.1.1.4'
H H 0.0000 0.0000 'International Tables Vol C Tables 4.2.6.8 and 6.1.1.4'
O O 0.0106 0.0060 'International Tables Vol C Tables 4.2.6.8 and 6.1.1.4'

loop_
_geom_angle_atom_site_label_1
_geom_angle_atom_site_label_2
_geom_angle_atom_site_label_3
_geom_angle
C10 O2 C11 117.06(18)
C13 O3 C14 117.56(18)
C8 O4 C15 118.05(18)
C19 O5 C20 117.64(18)
C22 O6 C24 119.30(17)
C17 O7 C21 118.98(19)
C29 O8 C34 116.94(17)
C27 O9 C26 117.6(2)
C32 O10 C33 118.26(19)
O1 C1 C2 121.71(19)
O1 C1 C6 119.91(19)
C2 C1 C6 118.04(18)
C3 C2 C1 119.14(19)
C3 C2 C7 125.04(19)
C1 C2 C7 115.82(18)
C2 C3 C4 124.3(2)
C2 C3 H3 117.8
C4 C3 H3 117.8
C5 C4 C3 120.1(2)
C5 C4 C30 121.28(19)
C3 C4 C30 118.61(19)
C4 C5 C35 123.7(2)
C4 C5 C6 121.24(19)
C35 C5 C6 114.93(18)
C5 C6 C1 114.60(17)
C5 C6 C16 110.65(18)
C1 C6 C16 108.84(17)
C5 C6 C25 106.00(17)
C1 C6 C25 99.98(17)
C16 C6 C25 116.57(17)
C13 C7 C8 117.9(2)
C13 C7 C2 122.6(2)
C8 C7 C2 119.01(19)
O4 C8 C9 123.4(2)
O4 C8 C7 114.69(19)
C9 C8 C7 122.0(2)
C8 C9 C10 118.2(2)
C8 C9 H9 120.9
C10 C9 H9 120.9
O2 C10 C12 123.7(2)
O2 C10 C9 114.2(2)
C12 C10 C9 122.1(2)
O2 C11 H11A 109.5
O2 C11 H11B 109.5
H11A C11 H11B 109.5
O2 C11 H11C 109.5
H11A C11 H11C 109.5
H11B C11 H11C 109.5
C10 C12 C13 118.2(2)
C10 C12 H12 120.9
C13 C12 H12 120.9
O3 C13 C7 115.37(19)
O3 C13 C12 123.1(2)
C7 C13 C12 121.6(2)
O3 C14 H14A 109.5
O3 C14 H14B 109.5
H14A C14 H14B 109.5
O3 C14 H14C 109.5
H14A C14 H14C 109.5
H14B C14 H14C 109.5
O4 C15 H15A 109.5
O4 C15 H15B 109.5
H15A C15 H15B 109.5
O4 C15 H15C 109.5
H15A C15 H15C 109.5
H15B C15 H15C 109.5
C22 C16 C17 116.6(2)
C22 C16 C6 126.77(19)
C17 C16 C6 116.61(19)
O7 C17 C18 123.3(2)
O7 C17 C16 113.94(19)
C18 C17 C16 122.7(2)
C17 C18 C19 118.5(2)
C17 C18 H18 120.8
C19 C18 H18 120.8
C23 C19 O5 123.9(2)
C23 C19 C18 121.3(2)
O5 C19 C18 114.8(2)
O5 C20 H20A 109.5
O5 C20 H20B 109.5
H20A C20 H20B 109.5
O5 C20 H20C 109.5
H20A C20 H20C 109.5
H20B C20 H20C 109.5
O7 C21 H21A 109.5
O7 C21 H21B 109.5
H21A C21 H21B 109.5
O7 C21 H21C 109.5
H21A C21 H21C 109.5
H21B C21 H21C 109.5
O6 C22 C16 116.33(19)
O6 C22 C23 121.7(2)
C16 C22 C23 122.0(2)
C19 C23 C22 118.8(2)
C19 C23 H23 120.6
C22 C23 H23 120.6
O6 C24 H24A 109.5
O6 C24 H24B 109.5
H24A C24 H24B 109.5
O6 C24 H24C 109.5
H24A C24 H24C 109.5
H24B C24 H24C 109.5
C6 C25 H25A 109.5
C6 C25 H25B 109.5
H25A C25 H25B 109.5
C6 C25 H25C 109.5
H25A C25 H25C 109.5
H25B C25 H25C 109.5
O9 C26 H26A 109.5
O9 C26 H26B 109.5
H26A C26 H26B 109.5
O9 C26 H26C 109.5
H26A C26 H26C 109.5
H26B C26 H26C 109.5
O9 C27 C28 114.3(2)
O9 C27 C31 123.8(2)
C28 C27 C31 121.9(2)
C27 C28 C29 118.9(2)
C27 C28 H28 120.5
C29 C28 H28 120.5
O8 C29 C28 122.8(2)
O8 C29 C30 115.53(19)
C28 C29 C30 121.6(2)
C32 C30 C29 117.5(2)
C32 C30 C4 121.7(2)
C29 C30 C4 120.7(2)
C27 C31 C32 118.0(2)
C27 C31 H31 121.0
C32 C31 H31 121.0
O10 C32 C30 115.32(19)
O10 C32 C31 122.6(2)
C30 C32 C31 122.1(2)
O10 C33 H33A 109.5
O10 C33 H33B 109.5
H33A C33 H33B 109.5
O10 C33 H33C 109.5
H33A C33 H33C 109.5
H33B C33 H33C 109.5
O8 C34 H34A 109.5
O8 C34 H34B 109.5
H34A C34 H34B 109.5
O8 C34 H34C 109.5
H34A C34 H34C 109.5
H34B C34 H34C 109.5
C5 C35 H35A 109.5
C5 C35 H35B 109.5
H35A C35 H35B 109.5
C5 C35 H35C 109.5
H35A C35 H35C 109.5
H35B C35 H35C 109.5

loop_
_geom_bond_atom_site_label_1
_geom_bond_atom_site_label_2
_geom_bond_distance
O1 C1 1.226(3)
O2 C10 1.376(3)
O2 C11 1.440(3)
O3 C13 1.365(3)
O3 C14 1.428(3)
O4 C8 1.374(3)
O4 C15 1.418(3)
O5 C19 1.381(3)
O5 C20 1.429(3)
O6 C22 1.369(3)
O6 C24 1.423(3)
O7 C17 1.365(3)
O7 C21 1.424(3)
O8 C29 1.374(3)
O8 C34 1.433(3)
O9 C27 1.369(3)
O9 C26 1.428(3)
O10 C32 1.371(3)
O10 C33 1.425(3)
C1 C2 1.473(3)
C1 C6 1.533(3)
C2 C3 1.345(3)
C2 C7 1.491(3)
C3 C4 1.456(3)
C3 H3 0.9500
C4 C5 1.348(3)
C4 C30 1.495(3)
C5 C35 1.508(3)
C5 C6 1.519(3)
C6 C16 1.534(3)
C6 C25 1.559(3)
C7 C13 1.391(3)
C7 C8 1.398(3)
C8 C9 1.390(3)
C9 C10 1.393(3)
C9 H9 0.9500
C10 C12 1.380(3)
C11 H11A 0.9800
C11 H11B 0.9800
C11 H11C 0.9800
C12 C13 1.409(3)
C12 H12 0.9500
C14 H14A 0.9800
C14 H14B 0.9800
C14 H14C 0.9800
C15 H15A 0.9800
C15 H15B 0.9800
C15 H15C 0.9800
C16 C22 1.394(3)
C16 C17 1.407(3)
C17 C18 1.377(3)
C18 C19 1.391(3)
C18 H18 0.9500
C19 C23 1.380(3)
C20 H20A 0.9800
C20 H20B 0.9800
C20 H20C 0.9800
C21 H21A 0.9800
C21 H21B 0.9800
C21 H21C 0.9800
C22 C23 1.397(3)
C23 H23 0.9500
C24 H24A 0.9800
C24 H24B 0.9800
C24 H24C 0.9800
C25 H25A 0.9800
C25 H25B 0.9800
C25 H25C 0.9800
C26 H26A 0.9800
C26 H26B 0.9800
C26 H26C 0.9800
C27 C28 1.382(3)
C27 C31 1.386(3)
C28 C29 1.390(3)
C28 H28 0.9500
C29 C30 1.400(3)
C30 C32 1.397(3)
C31 C32 1.397(3)
C31 H31 0.9500
C33 H33A 0.9800
C33 H33B 0.9800
C33 H33C 0.9800
C34 H34A 0.9800
C34 H34B 0.9800
C34 H34C 0.9800
C35 H35A 0.9800
C35 H35B 0.9800
C35 H35C 0.9800

loop_
_geom_torsion_atom_site_label_1
_geom_torsion_atom_site_label_2
_geom_torsion_atom_site_label_3
_geom_torsion_atom_site_label_4
_geom_torsion
O1 C1 C2 C3 174.0(2)
C6 C1 C2 C3 -12.8(3)
O1 C1 C2 C7 -5.7(3)
C6 C1 C2 C7 167.57(19)
C1 C2 C3 C4 0.9(3)
C7 C2 C3 C4 -179.5(2)
C2 C3 C4 C5 4.1(3)
C2 C3 C4 C30 -177.4(2)
C3 C4 C5 C35 179.9(2)
C30 C4 C5 C35 1.4(3)
C3 C4 C5 C6 3.5(3)
C30 C4 C5 C6 -174.95(19)
C4 C5 C6 C1 -14.6(3)
C35 C5 C6 C1 168.70(19)
C4 C5 C6 C16 -138.1(2)
C35 C5 C6 C16 45.2(2)
C4 C5 C6 C25 94.6(2)
C35 C5 C6 C25 -82.1(2)
O1 C1 C6 C5 -167.69(19)
C2 C1 C6 C5 19.0(3)
O1 C1 C6 C16 -43.2(3)
C2 C1 C6 C16 143.43(19)
O1 C1 C6 C25 79.5(2)
C2 C1 C6 C25 -93.9(2)
C3 C2 C7 C13 -78.7(3)
C1 C2 C7 C13 100.9(2)
C3 C2 C7 C8 109.4(3)
C1 C2 C7 C8 -71.0(3)
C15 O4 C8 C9 -1.2(3)
C15 O4 C8 C7 178.81(19)
C13 C7 C8 O4 -178.42(19)
C2 C7 C8 O4 -6.1(3)
C13 C7 C8 C9 1.6(3)
C2 C7 C8 C9 173.9(2)
O4 C8 C9 C10 178.8(2)
C7 C8 C9 C10 -1.2(3)
C11 O2 C10 C12 -2.1(3)
C11 O2 C10 C9 179.04(19)
C8 C9 C10 O2 179.30(19)
C8 C9 C10 C12 0.4(3)
O2 C10 C12 C13 -178.8(2)
C9 C10 C12 C13 -0.1(3)
C14 O3 C13 C7 -173.5(2)
C14 O3 C13 C12 5.1(3)
C8 C7 C13 O3 177.46(18)
C2 C7 C13 O3 5.4(3)
C8 C7 C13 C12 -1.2(3)
C2 C7 C13 C12 -173.2(2)
C10 C12 C13 O3 -178.1(2)
C10 C12 C13 C7 0.4(3)
C5 C6 C16 C22 -104.8(2)
C1 C6 C16 C22 128.4(2)
C25 C6 C16 C22 16.4(3)
C5 C6 C16 C17 72.7(2)
C1 C6 C16 C17 -54.1(2)
C25 C6 C16 C17 -166.11(19)
C21 O7 C17 C18 -2.4(3)
C21 O7 C17 C16 178.4(2)
C22 C16 C17 O7 176.86(19)
C6 C16 C17 O7 -0.9(3)
C22 C16 C17 C18 -2.3(3)
C6 C16 C17 C18 179.9(2)
O7 C17 C18 C19 -179.4(2)
C16 C17 C18 C19 -0.3(3)
C20 O5 C19 C23 -2.8(3)
C20 O5 C19 C18 179.3(2)
C17 C18 C19 C23 1.7(3)
C17 C18 C19 O5 179.7(2)
C24 O6 C22 C16 169.3(2)
C24 O6 C22 C23 -10.6(3)
C17 C16 C22 O6 -176.21(19)
C6 C16 C22 O6 1.3(3)
C17 C16 C22 C23 3.7(3)
C6 C16 C22 C23 -178.8(2)
O5 C19 C23 C22 -178.2(2)
C18 C19 C23 C22 -0.3(3)
O6 C22 C23 C19 177.4(2)
C16 C22 C23 C19 -2.4(3)
C26 O9 C27 C28 -174.3(2)
C26 O9 C27 C31 6.1(3)
O9 C27 C28 C29 179.8(2)
C31 C27 C28 C29 -0.6(3)
C34 O8 C29 C28 2.0(3)
C34 O8 C29 C30 -175.24(19)
C27 C28 C29 O8 -176.8(2)
C27 C28 C29 C30 0.3(3)
O8 C29 C30 C32 178.53(19)
C28 C29 C30 C32 1.2(3)
O8 C29 C30 C4 1.8(3)
C28 C29 C30 C4 -175.5(2)
C5 C4 C30 C32 -64.9(3)
C3 C4 C30 C32 116.7(2)
C5 C4 C30 C29 111.7(3)
C3 C4 C30 C29 -66.7(3)
O9 C27 C31 C32 178.9(2)
C28 C27 C31 C32 -0.6(4)
C33 O10 C32 C30 176.8(2)
C33 O10 C32 C31 -2.5(3)
C29 C30 C32 O10 178.09(19)
C4 C30 C32 O10 -5.2(3)
C29 C30 C32 C31 -2.6(3)
C4 C30 C32 C31 174.1(2)
C27 C31 C32 O10 -178.4(2)
C27 C31 C32 C30 2.3(3)

loop_
_platon_squeeze_void_nr
_platon_squeeze_void_average_x
_platon_squeeze_void_average_y
_platon_squeeze_void_average_z
_platon_squeeze_void_volume
_platon_squeeze_void_count_electrons
_platon_squeeze_void_content
1 -0.000 -0.000 -0.000 579 123 ' '
2 0.500 0.500 0.071 579 123 ' '
